data_4103056
loop_
_publ_author_name
'Richard A. Lewis'
'Guang Wu'
'Trevor W. Hayton'

_publ_section_title
;
 Synthesis and Characterization of an Iron(IV) Ketimide Complex
;
_journal_name_full 'Journal of the American Chemical Society'
_journal_page_first 12814
_journal_page_last 12816
_journal_paper_doi 10.1021/ja104934n
_journal_volume 132
_journal_year 2010
_chemical_formula_sum 'C40 H82 Fe Li N4 O2'
_chemical_formula_weight 713.89
_chemical_name_systematic
; 
 Lithium dimethoxyethane Iron(III) tetrakis(bistert-butyl ketimide) 
;
_space_group_IT_number 2
_symmetry_cell_setting triclinic
_symmetry_space_group_name_Hall '-P 1'
_symmetry_space_group_name_H-M 'P -1'
_atom_sites_solution_hydrogens geom
_atom_sites_solution_primary direct
_atom_sites_solution_secondary difmap
_audit_creation_method SHELXL-97
_cell_angle_alpha 87.016(3)
_cell_angle_beta 81.074(3)
_cell_angle_gamma 69.225(3)
_cell_formula_units_Z 2
_cell_length_a 10.7816(17)
_cell_length_b 11.8835(19)
_cell_length_c 18.739(3)
_cell_measurement_reflns_used 154
_cell_measurement_temperature 150(2)
_cell_measurement_theta_max 27.275
_cell_measurement_theta_min 12.776
_cell_volume 2217.6(6)
_computing_structure_refinement 'SHELXL-97 (Sheldrick, 1997)'
_computing_structure_solution 'SHELXS-97 (Sheldrick, 1990)'
_diffrn_ambient_temperature 150(2)
_diffrn_measured_fraction_theta_full 0.987
_diffrn_measured_fraction_theta_max 0.987
_diffrn_measurement_device_type 'ccd area detector'
_diffrn_measurement_method 'omega scan'
_diffrn_radiation_monochromator graphite
_diffrn_radiation_source 'fine-focus sealed tube'
_diffrn_radiation_type MoK\a
_diffrn_radiation_wavelength 0.71073
_diffrn_reflns_av_R_equivalents 0.0483
_diffrn_reflns_av_sigmaI/netI 0.0681
_diffrn_reflns_limit_h_max 13
_diffrn_reflns_limit_h_min -13
_diffrn_reflns_limit_k_max 13
_diffrn_reflns_limit_k_min -14
_diffrn_reflns_limit_l_max 22
_diffrn_reflns_limit_l_min -22
_diffrn_reflns_number 17931
_diffrn_reflns_theta_full 25.68
_diffrn_reflns_theta_max 25.68
_diffrn_reflns_theta_min 1.10
_exptl_absorpt_coefficient_mu 0.374
_exptl_absorpt_correction_T_max 1.000
_exptl_absorpt_correction_T_min 0.562008
_exptl_absorpt_correction_type multi-scan
_exptl_absorpt_process_details SADABS
_exptl_crystal_colour black
_exptl_crystal_density_diffrn 1.069
_exptl_crystal_density_method 'not measured'
_exptl_crystal_description block
_exptl_crystal_F_000 790
_exptl_crystal_size_max 0.35
_exptl_crystal_size_mid 0.3
_exptl_crystal_size_min 0.2
_refine_diff_density_max 0.357
_refine_diff_density_min -0.468
_refine_diff_density_rms 0.061
_refine_ls_extinction_method none
_refine_ls_goodness_of_fit_ref 1.055
_refine_ls_hydrogen_treatment mixed
_refine_ls_matrix_type full
_refine_ls_number_parameters 717
_refine_ls_number_reflns 8317
_refine_ls_number_restraints 0
_refine_ls_restrained_S_all 1.055
_refine_ls_R_factor_all 0.0737
_refine_ls_R_factor_gt 0.0465
_refine_ls_shift/su_max 0.001
_refine_ls_shift/su_mean 0.000
_refine_ls_structure_factor_coef Fsqd
_refine_ls_weighting_details 'calc w=1/[\s^2^(Fo^2^)+(0.0467P)^2^+0.7723P] where P=(Fo^2^+2Fc^2^)/3'
_refine_ls_weighting_scheme calc
_refine_ls_wR_factor_gt 0.1010
_refine_ls_wR_factor_ref 0.1161
_reflns_number_gt 6106
_reflns_number_total 8317
_reflns_threshold_expression >2sigma(I)
_cod_data_source_file ja104934n_si_002_2.cif
_cod_data_source_block Complex_2
_cod_database_code 4103056

loop_
_symmetry_equiv_pos_as_xyz
'x, y, z'
'-x, -y, -z'

loop_
_atom_site_label
_atom_site_type_symbol
_atom_site_fract_x
_atom_site_fract_y
_atom_site_fract_z
_atom_site_U_iso_or_equiv
_atom_site_adp_type
_atom_site_occupancy
_atom_site_symmetry_multiplicity
_atom_site_calc_flag
_atom_site_refinement_flags
Fe1 Fe 0.57213(3) 0.75097(3) 0.740793(18) 0.01763(11) Uani 1 1 d .
N4 N 0.67729(19) 0.63619(17) 0.80854(10) 0.0197(4) Uani 1 1 d .
N3 N 0.49407(19) 0.63676(17) 0.70764(10) 0.0187(4) Uani 1 1 d .
N2 N 0.4366(2) 0.87692(17) 0.79495(10) 0.0233(5) Uani 1 1 d .
N1 N 0.6820(2) 0.77697(17) 0.65776(10) 0.0219(4) Uani 1 1 d .
C20 C 0.3050(2) 0.7383(2) 0.63877(13) 0.0228(5) Uani 1 1 d .
O1 O 0.81610(18) 0.41450(15) 0.69431(9) 0.0296(4) Uani 1 1 d .
C22 C 0.1662(3) 0.7877(3) 0.68554(16) 0.0407(7) Uani 1 1 d .
H22A H 0.1770 0.8011 0.7339 0.061 Uiso 1 1 calc R
H22B H 0.1216 0.7305 0.6862 0.061 Uiso 1 1 calc R
H22C H 0.1135 0.8623 0.6656 0.061 Uiso 1 1 calc R
C19 C 0.4015(2) 0.6288(2) 0.67699(12) 0.0198(5) Uani 1 1 d .
C1 C 0.7339(2) 0.8163(2) 0.60210(12) 0.0190(5) Uani 1 1 d .
C8 C 0.6051(3) 1.0286(3) 0.56935(17) 0.0309(6) Uani 1 1 d .
C36 C 0.8743(4) 0.7450(3) 0.80392(16) 0.0502(9) Uani 1 1 d .
H36A H 0.8093 0.7751 0.7714 0.075 Uiso 1 1 calc R
H36B H 0.9442 0.6735 0.7839 0.075 Uiso 1 1 calc R
H36C H 0.9121 0.8050 0.8108 0.075 Uiso 1 1 calc R
C33 C 0.8064(3) 0.7155(2) 0.87655(13) 0.0275(6) Uani 1 1 d .
C10 C 0.3405(2) 0.9459(2) 0.83710(13) 0.0230(5) Uani 1 1 d .
C28 C 0.7379(2) 0.6232(2) 0.86256(12) 0.0197(5) Uani 1 1 d .
C29 C 0.7373(3) 0.5197(2) 0.91772(13) 0.0270(6) Uani 1 1 d .
C7 C 0.7318(3) 0.9494(2) 0.60022(13) 0.0245(6) Uani 1 1 d .
C23 C 0.2881(3) 0.7083(3) 0.56244(16) 0.0361(7) Uani 1 1 d .
C5 C 0.9500(3) 0.6819(3) 0.52982(17) 0.0331(7) Uani 1 1 d .
C9 C 0.7195(4) 0.9909(3) 0.67775(16) 0.0348(7) Uani 1 1 d .
O2 O 0.76105(19) 0.21913(16) 0.77088(10) 0.0347(5) Uani 1 1 d .
C38 C 0.8525(3) 0.2946(2) 0.66646(15) 0.0327(6) Uani 1 1 d .
C24 C 0.3860(3) 0.5018(2) 0.67638(14) 0.0290(6) Uani 1 1 d .
C3 C 0.7963(2) 0.7315(2) 0.53422(13) 0.0237(5) Uani 1 1 d .
C39 C 0.8820(3) 0.2021(3) 0.72408(17) 0.0345(7) Uani 1 1 d .
C15 C 0.2602(3) 0.8931(2) 0.89759(14) 0.0310(6) Uani 1 1 d .
C6 C 0.8554(3) 0.9695(3) 0.55748(18) 0.0362(7) Uani 1 1 d .
C4 C 0.7482(3) 0.6244(3) 0.54409(16) 0.0323(6) Uani 1 1 d .
C30 C 0.6527(3) 0.4520(3) 0.89510(17) 0.0350(7) Uani 1 1 d .
C37 C 0.9301(3) 0.4477(3) 0.69723(15) 0.0360(7) Uani 1 1 d .
H37A H 0.9841 0.3962 0.7305 0.054 Uiso 1 1 calc R
H37B H 0.9009 0.5298 0.7131 0.054 Uiso 1 1 calc R
H37C H 0.9822 0.4395 0.6501 0.054 Uiso 1 1 calc R
C32 C 0.8784(3) 0.4263(3) 0.9205(2) 0.0441(8) Uani 1 1 d .
C12 C 0.4279(3) 1.1091(3) 0.8547(2) 0.0399(7) Uani 1 1 d .
C18 C 0.3119(4) 0.7564(3) 0.8897(2) 0.0450(8) Uani 1 1 d .
C21 C 0.3614(3) 0.8399(3) 0.62862(18) 0.0323(7) Uani 1 1 d .
C40 C 0.7771(4) 0.1406(3) 0.83086(19) 0.0475(8) Uani 1 1 d .
C26 C 0.4654(4) 0.4354(3) 0.6058(2) 0.0465(8) Uani 1 1 d .
C11 C 0.3109(3) 1.0852(2) 0.82899(15) 0.0306(6) Uani 1 1 d .
C13 C 0.3112(4) 1.1157(3) 0.74863(18) 0.0440(8) Uani 1 1 d .
C34 C 0.9152(4) 0.6765(4) 0.9257(2) 0.0487(9) Uani 1 1 d .
C31 C 0.6709(4) 0.5721(3) 0.99328(16) 0.0433(8) Uani 1 1 d .
Li1 Li 0.6417(4) 0.5142(4) 0.7526(2) 0.0268(9) Uani 1 1 d .
C2 C 0.7564(3) 0.7917(3) 0.46264(15) 0.0353(7) Uani 1 1 d .
C27 C 0.4482(4) 0.4265(3) 0.7389(2) 0.0433(8) Uani 1 1 d .
C25 C 0.2413(3) 0.5036(3) 0.68489(19) 0.0482(8) Uani 1 1 d .
H25A H 0.2423 0.4228 0.6825 0.072 Uiso 1 1 calc R
H25B H 0.1973 0.5505 0.6468 0.072 Uiso 1 1 calc R
H25C H 0.1940 0.5386 0.7307 0.072 Uiso 1 1 calc R
C16 C 0.1094(3) 0.9389(4) 0.8937(2) 0.0469(8) Uani 1 1 d .
C17 C 0.2839(4) 0.9223(4) 0.97215(17) 0.0522(9) Uani 1 1 d .
C14 C 0.1792(4) 1.1728(3) 0.8689(2) 0.0516(9) Uani 1 1 d .
C35 C 0.6948(4) 0.8298(3) 0.9072(2) 0.0526(10) Uani 1 1 d .
H32B H 0.936(4) 0.456(3) 0.9410(19) 0.063(11) Uiso 1 1 d .
H39A H 0.950(3) 0.207(2) 0.7516(14) 0.033(7) Uiso 1 1 d .
H12A H 0.510(3) 1.063(3) 0.8305(16) 0.042(9) Uiso 1 1 d .
H9C H 0.800(3) 0.949(2) 0.6985(14) 0.028(7) Uiso 1 1 d .
H4C H 0.789(2) 0.571(2) 0.5010(14) 0.026(7) Uiso 1 1 d .
H12B H 0.431(3) 1.085(3) 0.9092(17) 0.044(8) Uiso 1 1 d .
H27B H 0.548(3) 0.397(3) 0.7308(15) 0.045(9) Uiso 1 1 d .
H6A H 0.939(3) 0.924(3) 0.5725(15) 0.040(8) Uiso 1 1 d .
H31B H 0.667(3) 0.513(3) 1.0249(17) 0.049(9) Uiso 1 1 d .
H17A H 0.385(4) 0.888(3) 0.9782(17) 0.061(10) Uiso 1 1 d .
H34B H 0.942(3) 0.747(3) 0.9321(17) 0.059(10) Uiso 1 1 d .
H2A H 0.799(3) 0.737(2) 0.4222(15) 0.035(8) Uiso 1 1 d .
H21C H 0.304(3) 0.903(3) 0.6061(14) 0.030(7) Uiso 1 1 d .
H40A H 0.838(3) 0.150(3) 0.8667(19) 0.063(10) Uiso 1 1 d .
H30C H 0.558(3) 0.504(2) 0.8920(13) 0.029(7) Uiso 1 1 d .
H31C H 0.722(3) 0.614(3) 1.0142(17) 0.058(10) Uiso 1 1 d .
H27A H 0.423(3) 0.357(3) 0.7482(16) 0.047(9) Uiso 1 1 d .
H35A H 0.624(4) 0.857(3) 0.881(2) 0.073(12) Uiso 1 1 d .
H8A H 0.614(3) 1.015(2) 0.5206(16) 0.037(8) Uiso 1 1 d .
H5B H 0.986(3) 0.621(3) 0.4961(15) 0.036(8) Uiso 1 1 d .
H8B H 0.593(3) 1.114(3) 0.5743(14) 0.037(8) Uiso 1 1 d .
H18A H 0.264(3) 0.725(3) 0.9319(17) 0.053(9) Uiso 1 1 d .
H26C H 0.555(3) 0.442(3) 0.5975(17) 0.053(10) Uiso 1 1 d .
H23C H 0.226(3) 0.788(3) 0.5410(15) 0.045(8) Uiso 1 1 d .
H14A H 0.097(3) 1.168(3) 0.8553(17) 0.051(10) Uiso 1 1 d .
H38B H 0.932(3) 0.279(2) 0.6280(15) 0.039(8) Uiso 1 1 d .
H16B H 0.063(3) 1.023(3) 0.9123(16) 0.047(9) Uiso 1 1 d .
H9A H 0.702(3) 1.076(3) 0.6789(15) 0.043(8) Uiso 1 1 d .
H32A H 0.923(3) 0.394(3) 0.8691(18) 0.050(9) Uiso 1 1 d .
H21B H 0.363(3) 0.873(2) 0.6741(16) 0.038(8) Uiso 1 1 d .
H4B H 0.773(3) 0.578(2) 0.5866(16) 0.035(8) Uiso 1 1 d .
H13A H 0.396(3) 1.069(3) 0.7218(15) 0.039(8) Uiso 1 1 d .
H2C H 0.661(3) 0.820(3) 0.4631(15) 0.046(9) Uiso 1 1 d .
H30A H 0.642(3) 0.395(3) 0.9348(15) 0.039(8) Uiso 1 1 d .
H6B H 0.869(3) 0.956(3) 0.5048(19) 0.059(10) Uiso 1 1 d .
H34C H 0.881(4) 0.654(3) 0.978(2) 0.073(11) Uiso 1 1 d .
H8C H 0.522(3) 1.016(2) 0.5966(13) 0.023(7) Uiso 1 1 d .
H4A H 0.654(3) 0.651(2) 0.5484(14) 0.030(7) Uiso 1 1 d .
H39B H 0.915(3) 0.120(3) 0.7017(15) 0.044(8) Uiso 1 1 d .
H9B H 0.638(3) 0.984(3) 0.7116(16) 0.042(8) Uiso 1 1 d .
H27C H 0.417(3) 0.470(3) 0.7856(17) 0.048(9) Uiso 1 1 d .
H18B H 0.406(3) 0.723(3) 0.8949(16) 0.048(10) Uiso 1 1 d .
H35C H 0.730(3) 0.893(3) 0.9073(17) 0.054(9) Uiso 1 1 d .
H12C H 0.415(3) 1.191(3) 0.8486(16) 0.050(9) Uiso 1 1 d .
H17C H 0.255(4) 1.008(4) 0.9827(19) 0.071(12) Uiso 1 1 d .
H13B H 0.236(3) 1.099(3) 0.7316(17) 0.055(10) Uiso 1 1 d .
H35B H 0.652(3) 0.815(3) 0.9569(19) 0.058(11) Uiso 1 1 d .
H32C H 0.873(3) 0.357(3) 0.9445(18) 0.062(11) Uiso 1 1 d .
H30B H 0.698(3) 0.407(3) 0.8532(19) 0.059(10) Uiso 1 1 d .
H5A H 0.978(3) 0.651(2) 0.5760(16) 0.040(8) Uiso 1 1 d .
H23A H 0.385(3) 0.680(3) 0.5279(17) 0.054(9) Uiso 1 1 d .
H16C H 0.067(3) 0.893(3) 0.9248(18) 0.055(10) Uiso 1 1 d .
H40C H 0.685(4) 0.159(3) 0.8601(18) 0.057(10) Uiso 1 1 d .
H40B H 0.814(4) 0.059(4) 0.8164(19) 0.075(12) Uiso 1 1 d .
H18C H 0.299(3) 0.732(3) 0.8489(18) 0.044(10) Uiso 1 1 d .
H26A H 0.422(3) 0.472(3) 0.5630(17) 0.049(9) Uiso 1 1 d .
H38A H 0.771(3) 0.297(2) 0.6450(14) 0.033(7) Uiso 1 1 d .
H14B H 0.187(3) 1.249(3) 0.8619(18) 0.063(11) Uiso 1 1 d .
H6C H 0.842(3) 1.054(3) 0.5616(15) 0.044(9) Uiso 1 1 d .
H14C H 0.174(3) 1.161(3) 0.9185(19) 0.049(10) Uiso 1 1 d .
H17B H 0.236(3) 0.882(3) 1.0106(18) 0.058(10) Uiso 1 1 d .
H5C H 0.989(3) 0.743(3) 0.5171(16) 0.045(9) Uiso 1 1 d .
H34A H 0.997(3) 0.615(3) 0.9008(18) 0.057(10) Uiso 1 1 d .
H16A H 0.092(3) 0.940(3) 0.8480(19) 0.050(10) Uiso 1 1 d .
H13C H 0.300(3) 1.199(3) 0.7401(17) 0.057(10) Uiso 1 1 d .
H26B H 0.471(3) 0.348(3) 0.6121(18) 0.068(11) Uiso 1 1 d .
H2B H 0.785(3) 0.861(3) 0.4505(15) 0.042(9) Uiso 1 1 d .
H31A H 0.577(4) 0.629(3) 0.9911(18) 0.066(11) Uiso 1 1 d .
H21A H 0.448(3) 0.816(3) 0.6017(16) 0.046(9) Uiso 1 1 d .
H23B H 0.247(3) 0.654(3) 0.5636(16) 0.045(9) Uiso 1 1 d .

loop_
_atom_site_aniso_label
_atom_site_aniso_U_11
_atom_site_aniso_U_22
_atom_site_aniso_U_33
_atom_site_aniso_U_23
_atom_site_aniso_U_13
_atom_site_aniso_U_12
Fe1 0.0219(2) 0.01503(18) 0.01836(18) 0.00174(13) -0.00642(13) -0.00814(14)
N4 0.0199(11) 0.0190(10) 0.0203(10) -0.0008(8) -0.0041(8) -0.0064(9)
N3 0.0196(11) 0.0186(10) 0.0199(10) 0.0002(8) -0.0051(8) -0.0080(9)
N2 0.0253(12) 0.0206(11) 0.0222(11) -0.0014(9) -0.0093(9) -0.0034(9)
N1 0.0235(11) 0.0226(11) 0.0227(11) 0.0020(9) -0.0089(9) -0.0099(9)
C20 0.0223(13) 0.0226(13) 0.0245(13) 0.0046(10) -0.0099(10) -0.0070(11)
O1 0.0320(10) 0.0208(9) 0.0364(11) -0.0020(8) -0.0044(8) -0.0098(8)
C22 0.0311(16) 0.0395(17) 0.0415(17) 0.0071(14) -0.0053(13) -0.0012(14)
C19 0.0205(13) 0.0193(12) 0.0201(12) 0.0009(10) -0.0032(10) -0.0076(10)
C1 0.0181(12) 0.0197(12) 0.0209(12) 0.0033(10) -0.0095(10) -0.0064(10)
C8 0.0331(17) 0.0238(15) 0.0351(17) 0.0040(12) -0.0097(13) -0.0078(13)
C36 0.070(2) 0.067(2) 0.0421(18) 0.0116(16) -0.0199(16) -0.056(2)
C33 0.0322(15) 0.0297(14) 0.0267(14) 0.0039(11) -0.0162(11) -0.0138(12)
C10 0.0245(14) 0.0243(13) 0.0207(13) -0.0016(10) -0.0080(10) -0.0071(11)
C28 0.0195(13) 0.0179(12) 0.0196(12) 0.0002(10) -0.0037(10) -0.0037(10)
C29 0.0292(15) 0.0260(14) 0.0240(13) 0.0072(11) -0.0077(11) -0.0069(12)
C7 0.0255(14) 0.0235(13) 0.0281(14) 0.0066(11) -0.0091(11) -0.0118(11)
C23 0.047(2) 0.0345(17) 0.0343(16) 0.0038(13) -0.0211(14) -0.0181(16)
C5 0.0269(16) 0.0333(16) 0.0325(16) 0.0019(14) -0.0041(12) -0.0029(14)
C9 0.050(2) 0.0235(15) 0.0373(17) -0.0001(12) -0.0152(15) -0.0172(15)
O2 0.0393(12) 0.0323(11) 0.0354(11) 0.0049(8) -0.0104(9) -0.0147(9)
C38 0.0384(17) 0.0273(15) 0.0322(16) -0.0076(12) -0.0035(13) -0.0109(13)
C24 0.0318(15) 0.0224(13) 0.0409(16) 0.0043(12) -0.0169(12) -0.0153(12)
C3 0.0230(13) 0.0248(13) 0.0214(13) 0.0008(10) -0.0048(10) -0.0056(11)
C39 0.0330(17) 0.0236(15) 0.0468(18) -0.0022(13) -0.0104(14) -0.0076(13)
C15 0.0344(16) 0.0318(15) 0.0260(14) -0.0020(11) -0.0003(11) -0.0120(13)
C6 0.0331(18) 0.0329(17) 0.049(2) 0.0159(14) -0.0129(14) -0.0186(15)
C4 0.0361(18) 0.0293(15) 0.0306(16) -0.0064(13) -0.0047(13) -0.0096(14)
C30 0.045(2) 0.0267(15) 0.0366(17) 0.0130(14) -0.0102(14) -0.0165(15)
C37 0.0357(17) 0.0336(15) 0.0407(17) -0.0045(13) 0.0008(13) -0.0168(13)
C32 0.0409(19) 0.0338(18) 0.052(2) 0.0174(16) -0.0179(16) -0.0038(16)
C12 0.042(2) 0.0253(16) 0.055(2) -0.0028(15) -0.0135(16) -0.0130(15)
C18 0.053(2) 0.0364(18) 0.043(2) 0.0092(16) 0.0020(17) -0.0172(17)
C21 0.0364(18) 0.0219(15) 0.0410(18) 0.0082(13) -0.0200(15) -0.0084(14)
C40 0.068(3) 0.040(2) 0.044(2) 0.0168(16) -0.0223(18) -0.0278(19)
C26 0.057(2) 0.0293(17) 0.056(2) -0.0092(15) -0.0164(18) -0.0149(17)
C11 0.0317(15) 0.0195(13) 0.0393(16) -0.0021(11) -0.0089(12) -0.0057(12)
C13 0.058(2) 0.0266(17) 0.049(2) 0.0121(15) -0.0191(18) -0.0125(17)
C34 0.053(2) 0.060(2) 0.053(2) 0.0152(18) -0.0340(18) -0.034(2)
C31 0.063(2) 0.0435(19) 0.0244(16) 0.0069(14) -0.0023(15) -0.0220(19)
Li1 0.034(3) 0.020(2) 0.028(2) 0.0007(17) -0.0111(19) -0.0080(19)
C2 0.0395(19) 0.0385(18) 0.0212(15) -0.0009(13) -0.0085(12) -0.0036(15)
C27 0.056(2) 0.0279(16) 0.064(2) 0.0202(16) -0.0333(18) -0.0298(17)
C25 0.0412(19) 0.0379(18) 0.080(2) 0.0205(16) -0.0288(17) -0.0261(15)
C16 0.0356(19) 0.054(2) 0.052(2) -0.0096(18) 0.0034(16) -0.0195(17)
C17 0.062(3) 0.071(3) 0.0238(17) -0.0001(17) -0.0026(15) -0.024(2)
C14 0.045(2) 0.0302(19) 0.071(3) -0.0136(18) -0.0034(19) -0.0021(16)
C35 0.053(2) 0.0335(18) 0.078(3) -0.0177(18) -0.021(2) -0.0166(17)

loop_
_atom_type_symbol
_atom_type_description
_atom_type_scat_dispersion_real
_atom_type_scat_dispersion_imag
_atom_type_scat_source
C C 0.0033 0.0016 'International Tables Vol C Tables 4.2.6.8 and 6.1.1.4'
H H 0.0000 0.0000 'International Tables Vol C Tables 4.2.6.8 and 6.1.1.4'
Li Li -0.0003 0.0001 'International Tables Vol C Tables 4.2.6.8 and 6.1.1.4'
N N 0.0061 0.0033 'International Tables Vol C Tables 4.2.6.8 and 6.1.1.4'
O O 0.0106 0.0060 'International Tables Vol C Tables 4.2.6.8 and 6.1.1.4'
Fe Fe 0.3463 0.8444 'International Tables Vol C Tables 4.2.6.8 and 6.1.1.4'

loop_
_geom_angle_atom_site_label_1
_geom_angle_atom_site_label_2
_geom_angle_atom_site_label_3
_geom_angle
N2 Fe1 N1 123.17(9)
N2 Fe1 N4 108.48(8)
N1 Fe1 N4 112.19(8)
N2 Fe1 N3 109.96(8)
N1 Fe1 N3 104.18(8)
N4 Fe1 N3 95.08(8)
N2 Fe1 Li1 131.23(11)
N1 Fe1 Li1 105.47(11)
N4 Fe1 Li1 48.78(10)
N3 Fe1 Li1 48.59(11)
C28 N4 Fe1 146.38(17)
C28 N4 Li1 130.3(2)
Fe1 N4 Li1 83.23(14)
C19 N3 Fe1 144.50(17)
C19 N3 Li1 132.6(2)
Fe1 N3 Li1 82.91(14)
C10 N2 Fe1 169.6(2)
C1 N1 Fe1 167.15(18)
C21 C20 C22 107.5(2)
C21 C20 C23 105.8(2)
C22 C20 C23 109.4(2)
C21 C20 C19 109.9(2)
C22 C20 C19 110.5(2)
C23 C20 C19 113.5(2)
C37 O1 C38 112.4(2)
C37 O1 Li1 117.19(19)
C38 O1 Li1 127.8(2)
C20 C22 H22A 109.5
C20 C22 H22B 109.5
H22A C22 H22B 109.5
C20 C22 H22C 109.5
H22A C22 H22C 109.5
H22B C22 H22C 109.5
N3 C19 C20 122.7(2)
N3 C19 C24 117.5(2)
C20 C19 C24 119.7(2)
N1 C1 C3 118.8(2)
N1 C1 C7 120.0(2)
C3 C1 C7 121.2(2)
C7 C8 H8A 110.5(18)
C7 C8 H8B 109.6(16)
H8A C8 H8B 106(2)
C7 C8 H8C 111.2(14)
H8A C8 H8C 112(2)
H8B C8 H8C 107(2)
C33 C36 H36A 109.5
C33 C36 H36B 109.5
H36A C36 H36B 109.5
C33 C36 H36C 109.5
H36A C36 H36C 109.5
H36B C36 H36C 109.5
C35 C33 C36 108.7(3)
C35 C33 C34 109.1(3)
C36 C33 C34 105.4(3)
C35 C33 C28 107.1(2)
C36 C33 C28 108.1(2)
C34 C33 C28 118.1(2)
N2 C10 C15 120.3(2)
N2 C10 C11 117.5(2)
C15 C10 C11 122.1(2)
N4 C28 C29 119.6(2)
N4 C28 C33 119.9(2)
C29 C28 C33 120.4(2)
C30 C29 C31 106.6(2)
C30 C29 C32 106.7(2)
C31 C29 C32 110.8(3)
C30 C29 C28 109.4(2)
C31 C29 C28 110.4(2)
C32 C29 C28 112.6(2)
C9 C7 C6 107.0(2)
C9 C7 C8 107.7(2)
C6 C7 C8 109.8(2)
C9 C7 C1 108.6(2)
C6 C7 C1 115.9(2)
C8 C7 C1 107.5(2)
C20 C23 H23C 107.3(16)
C20 C23 H23A 109.7(17)
H23C C23 H23A 108(2)
C20 C23 H23B 112.1(19)
H23C C23 H23B 107(2)
H23A C23 H23B 113(3)
C3 C5 H5B 109.3(18)
C3 C5 H5A 111.8(17)
H5B C5 H5A 109(2)
C3 C5 H5C 112.3(18)
H5B C5 H5C 109(2)
H5A C5 H5C 105(2)
C7 C9 H9C 111.2(15)
C7 C9 H9A 110.2(17)
H9C C9 H9A 109(2)
C7 C9 H9B 114.2(16)
H9C C9 H9B 109(2)
H9A C9 H9B 102(2)
C39 O2 C40 113.0(3)
O1 C38 C39 112.0(2)
O1 C38 H38B 108.6(16)
C39 C38 H38B 110.6(16)
O1 C38 H38A 103.7(15)
C39 C38 H38A 111.1(16)
H38B C38 H38A 111(2)
C27 C24 C25 106.1(2)
C27 C24 C26 107.2(3)
C25 C24 C26 109.3(2)
C27 C24 C19 109.3(2)
C25 C24 C19 115.6(2)
C26 C24 C19 108.9(2)
C4 C3 C2 106.9(2)
C4 C3 C5 107.5(2)
C2 C3 C5 110.2(2)
C4 C3 C1 108.8(2)
C2 C3 C1 114.2(2)
C5 C3 C1 109.0(2)
O2 C39 C38 107.4(2)
O2 C39 H39A 109.6(16)
C38 C39 H39A 113.1(16)
O2 C39 H39B 109.3(17)
C38 C39 H39B 109.4(16)
H39A C39 H39B 108(2)
C18 C15 C16 107.5(3)
C18 C15 C17 107.7(3)
C16 C15 C17 109.7(3)
C18 C15 C10 108.9(2)
C16 C15 C10 113.1(2)
C17 C15 C10 109.8(2)
C7 C6 H6A 116.0(18)
C7 C6 H6B 116.0(19)
H6A C6 H6B 105(3)
C7 C6 H6C 107.2(18)
H6A C6 H6C 108(3)
H6B C6 H6C 104(3)
C3 C4 H4C 108.4(14)
C3 C4 H4B 113.3(17)
H4C C4 H4B 108(2)
C3 C4 H4A 110.1(16)
H4C C4 H4A 110(2)
H4B C4 H4A 107(2)
C29 C30 H30C 113.6(15)
C29 C30 H30A 108.3(16)
H30C C30 H30A 102(2)
C29 C30 H30B 109(2)
H30C C30 H30B 115(3)
H30A C30 H30B 108(3)
O1 C37 H37A 109.5
O1 C37 H37B 109.5
H37A C37 H37B 109.5
O1 C37 H37C 109.5
H37A C37 H37C 109.5
H37B C37 H37C 109.5
C29 C32 H32B 114(2)
C29 C32 H32A 110.0(17)
H32B C32 H32A 109(3)
C29 C32 H32C 110(2)
H32B C32 H32C 111(3)
H32A C32 H32C 102(3)
C11 C12 H12A 112.8(19)
C11 C12 H12B 109.7(17)
H12A C12 H12B 106(2)
C11 C12 H12C 108.7(19)
H12A C12 H12C 110(3)
H12B C12 H12C 110(2)
C15 C18 H18A 107.0(17)
C15 C18 H18B 110.0(19)
H18A C18 H18B 106(3)
C15 C18 H18C 114(2)
H18A C18 H18C 110(3)
H18B C18 H18C 110(3)
C20 C21 H21C 108.6(17)
C20 C21 H21B 111.9(17)
H21C C21 H21B 104(2)
C20 C21 H21A 112.6(19)
H21C C21 H21A 110(2)
H21B C21 H21A 109(3)
O2 C40 H40A 116.4(19)
O2 C40 H40C 106.4(19)
H40A C40 H40C 106(3)
O2 C40 H40B 112(2)
H40A C40 H40B 105(3)
H40C C40 H40B 111(3)
C24 C26 H26C 109.6(18)
C24 C26 H26A 111.9(18)
H26C C26 H26A 106(3)
C24 C26 H26B 106.7(19)
H26C C26 H26B 111(3)
H26A C26 H26B 111(3)
C13 C11 C12 109.0(3)
C13 C11 C14 106.6(3)
C12 C11 C14 108.1(3)
C13 C11 C10 107.7(2)
C12 C11 C10 106.5(2)
C14 C11 C10 118.8(3)
C11 C13 H13A 109.7(17)
C11 C13 H13B 109.2(19)
H13A C13 H13B 111(3)
C11 C13 H13C 111.3(19)
H13A C13 H13C 107(3)
H13B C13 H13C 109(3)
C33 C34 H34B 107.9(19)
C33 C34 H34C 113(2)
H34B C34 H34C 105(3)
C33 C34 H34A 110(2)
H34B C34 H34A 105(3)
H34C C34 H34A 115(3)
C29 C31 H31B 111(2)
C29 C31 H31C 112.9(19)
H31B C31 H31C 105(3)
C29 C31 H31A 110(2)
H31B C31 H31A 108(3)
H31C C31 H31A 110(3)
N3 Li1 N4 94.24(18)
N3 Li1 O1 122.5(2)
N4 Li1 O1 107.9(2)
N3 Li1 Fe1 48.50(10)
N4 Li1 Fe1 47.98(10)
O1 Li1 Fe1 116.73(19)
N3 Li1 H27B 83.8(9)
N4 Li1 H27B 157.1(9)
O1 Li1 H27B 92.1(9)
Fe1 Li1 H27B 131.9(9)
N3 Li1 H30B 145.5(9)
N4 Li1 H30B 80.1(9)
O1 Li1 H30B 91.3(9)
Fe1 Li1 H30B 125.4(9)
H27B Li1 H30B 88.7(12)
C3 C2 H2A 111.4(16)
C3 C2 H2C 111.8(18)
H2A C2 H2C 108(2)
C3 C2 H2B 113.5(17)
H2A C2 H2B 105(2)
H2C C2 H2B 107(3)
C24 C27 H27B 113.3(18)
C24 C27 H27A 112.8(18)
H27B C27 H27A 106(3)
C24 C27 H27C 112.7(18)
H27B C27 H27C 108(2)
H27A C27 H27C 103(2)
C24 C25 H25A 109.5
C24 C25 H25B 109.5
H25A C25 H25B 109.5
C24 C25 H25C 109.5
H25A C25 H25C 109.5
H25B C25 H25C 109.5
C15 C16 H16B 112.6(18)
C15 C16 H16C 110(2)
H16B C16 H16C 104(3)
C15 C16 H16A 112(2)
H16B C16 H16A 106(3)
H16C C16 H16A 112(3)
C15 C17 H17A 112.3(18)
C15 C17 H17C 114(2)
H17A C17 H17C 105(3)
C15 C17 H17B 108.4(19)
H17A C17 H17B 107(3)
H17C C17 H17B 110(3)
C11 C14 H14A 115.3(19)
C11 C14 H14B 105(2)
H14A C14 H14B 114(3)
C11 C14 H14C 111(2)
H14A C14 H14C 107(3)
H14B C14 H14C 105(3)
C33 C35 H35A 113(2)
C33 C35 H35C 109(2)
H35A C35 H35C 107(3)
C33 C35 H35B 111.0(19)
H35A C35 H35B 104(3)
H35C C35 H35B 112(3)

loop_
_geom_bond_atom_site_label_1
_geom_bond_atom_site_label_2
_geom_bond_distance
Fe1 N2 1.885(2)
Fe1 N1 1.886(2)
Fe1 N4 1.982(2)
Fe1 N3 1.9992(19)
Fe1 Li1 2.649(4)
N4 C28 1.262(3)
N4 Li1 2.006(4)
N3 C19 1.260(3)
N3 Li1 2.002(5)
N2 C10 1.257(3)
N1 C1 1.254(3)
C20 C21 1.524(4)
C20 C22 1.541(4)
C20 C23 1.545(4)
C20 C19 1.569(3)
O1 C37 1.427(3)
O1 C38 1.440(3)
O1 Li1 2.012(5)
C22 H22A 0.9600
C22 H22B 0.9600
C22 H22C 0.9600
C19 C24 1.576(3)
C1 C3 1.572(3)
C1 C7 1.572(3)
C8 C7 1.538(4)
C8 H8A 0.92(3)
C8 H8B 0.99(3)
C8 H8C 1.01(3)
C36 C33 1.528(4)
C36 H36A 0.9600
C36 H36B 0.9600
C36 H36C 0.9600
C33 C35 1.527(4)
C33 C34 1.531(4)
C33 C28 1.575(3)
C10 C15 1.561(4)
C10 C11 1.574(3)
C28 C29 1.566(3)
C29 C30 1.528(4)
C29 C31 1.538(4)
C29 C32 1.540(4)
C7 C9 1.530(4)
C7 C6 1.533(4)
C23 H23C 1.05(3)
C23 H23A 1.09(3)
C23 H23B 0.90(3)
C5 C3 1.539(4)
C5 H5B 0.92(3)
C5 H5A 0.97(3)
C5 H5C 0.97(3)
C9 H9C 0.97(3)
C9 H9A 0.97(3)
C9 H9B 1.03(3)
O2 C39 1.410(3)
O2 C40 1.415(4)
C38 C39 1.487(4)
C38 H38B 1.00(3)
C38 H38A 1.01(3)
C24 C27 1.527(4)
C24 C25 1.536(4)
C24 C26 1.544(4)
C3 C4 1.530(4)
C3 C2 1.535(4)
C39 H39A 0.98(3)
C39 H39B 1.00(3)
C15 C18 1.526(4)
C15 C16 1.533(4)
C15 C17 1.537(4)
C6 H6A 0.95(3)
C6 H6B 0.99(3)
C6 H6C 0.96(3)
C4 H4C 1.00(3)
C4 H4B 0.96(3)
C4 H4A 0.95(3)
C30 H30C 1.00(3)
C30 H30A 1.00(3)
C30 H30B 0.94(3)
C37 H37A 0.9600
C37 H37B 0.9600
C37 H37C 0.9600
C32 H32B 0.95(4)
C32 H32A 1.03(3)
C32 H32C 0.93(4)
C12 C11 1.537(4)
C12 H12A 0.92(3)
C12 H12B 1.05(3)
C12 H12C 0.94(3)
C18 H18A 1.01(3)
C18 H18B 0.97(3)
C18 H18C 0.88(3)
C21 H21C 0.92(3)
C21 H21B 0.96(3)
C21 H21A 0.94(3)
C40 H40A 1.05(4)
C40 H40C 1.01(3)
C40 H40B 0.94(4)
C26 H26C 0.99(3)
C26 H26A 0.99(3)
C26 H26B 1.02(4)
C11 C13 1.530(4)
C11 C14 1.537(4)
C13 H13A 0.96(3)
C13 H13B 1.00(3)
C13 H13C 0.96(3)
C34 H34B 1.00(4)
C34 H34C 1.05(4)
C34 H34A 0.99(3)
C31 H31B 0.90(3)
C31 H31C 0.99(4)
C31 H31A 1.01(4)
Li1 H27B 2.08(3)
Li1 H30B 2.26(3)
C2 H2A 0.97(3)
C2 H2C 0.96(3)
C2 H2B 0.98(3)
C27 H27B 0.99(3)
C27 H27A 0.95(3)
C27 H27C 0.99(3)
C25 H25A 0.9600
C25 H25B 0.9600
C25 H25C 0.9600
C16 H16B 0.99(3)
C16 H16C 0.95(4)
C16 H16A 0.90(3)
C17 H17A 1.04(4)
C17 H17C 0.97(4)
C17 H17B 1.02(3)
C14 H14A 0.98(3)
C14 H14B 0.93(4)
C14 H14C 0.93(3)
C35 H35A 0.93(4)
C35 H35C 0.96(4)
C35 H35B 1.01(3)

loop_
_geom_torsion_atom_site_label_1
_geom_torsion_atom_site_label_2
_geom_torsion_atom_site_label_3
_geom_torsion_atom_site_label_4
_geom_torsion
N2 Fe1 N4 C28 -47.7(3)
N1 Fe1 N4 C28 91.7(3)
N3 Fe1 N4 C28 -160.7(3)
Li1 Fe1 N4 C28 -176.8(4)
N2 Fe1 N4 Li1 129.13(15)
N1 Fe1 N4 Li1 -91.47(15)
N3 Fe1 N4 Li1 16.10(15)
N2 Fe1 N3 C19 49.8(3)
N1 Fe1 N3 C19 -84.0(3)
N4 Fe1 N3 C19 161.5(3)
Li1 Fe1 N3 C19 177.7(3)
N2 Fe1 N3 Li1 -127.92(14)
N1 Fe1 N3 Li1 98.27(15)
N4 Fe1 N3 Li1 -16.15(14)
N1 Fe1 N2 C10 172.3(10)
N4 Fe1 N2 C10 -53.8(10)
N3 Fe1 N2 C10 49.0(10)
Li1 Fe1 N2 C10 -2.9(11)
N2 Fe1 N1 C1 -22.4(8)
N4 Fe1 N1 C1 -154.9(8)
N3 Fe1 N1 C1 103.5(8)
Li1 Fe1 N1 C1 153.8(8)
Fe1 N3 C19 C20 9.4(4)
Li1 N3 C19 C20 -173.7(2)
Fe1 N3 C19 C24 -171.9(2)
Li1 N3 C19 C24 5.0(4)
C21 C20 C19 N3 13.9(3)
C22 C20 C19 N3 -104.6(3)
C23 C20 C19 N3 132.1(3)
C21 C20 C19 C24 -164.8(2)
C22 C20 C19 C24 76.8(3)
C23 C20 C19 C24 -46.6(3)
Fe1 N1 C1 C3 -132.3(7)
Fe1 N1 C1 C7 45.8(9)
Fe1 N2 C10 C15 2.6(12)
Fe1 N4 C28 C29 146.0(2)
Li1 N4 C28 C29 -29.9(4)
Fe1 N4 C28 C33 -30.4(4)
Li1 N4 C28 C33 153.7(2)
C35 C33 C28 N4 76.2(3)
C36 C33 C28 N4 -40.8(3)
C34 C33 C28 N4 -160.2(3)
C35 C33 C28 C29 -100.2(3)
C36 C33 C28 C29 142.8(2)
C34 C33 C28 C29 23.3(4)
N4 C28 C29 C30 -2.1(3)
C33 C28 C29 C30 174.3(2)
N4 C28 C29 C31 -119.2(3)
C33 C28 C29 C31 57.3(3)
N4 C28 C29 C32 116.4(3)
C33 C28 C29 C32 -67.2(3)
N1 C1 C7 C9 24.3(3)
C3 C1 C7 C9 -157.6(2)
N1 C1 C7 C6 144.8(2)
C3 C1 C7 C6 -37.1(3)
N1 C1 C7 C8 -92.0(3)
C3 C1 C7 C8 86.1(3)
C37 O1 C38 C39 86.4(3)
Li1 O1 C38 C39 -74.7(3)
N3 C19 C24 C27 23.4(3)
C20 C19 C24 C27 -157.9(2)
N3 C19 C24 C25 143.0(2)
C20 C19 C24 C25 -38.3(3)
N3 C19 C24 C26 -93.4(3)
C20 C19 C24 C26 85.3(3)
N1 C1 C3 C4 14.5(3)
C7 C1 C3 C4 -163.6(2)
N1 C1 C3 C2 133.8(3)
C7 C1 C3 C2 -44.3(3)
N1 C1 C3 C5 -102.5(3)
C7 C1 C3 C5 79.4(3)
C40 O2 C39 C38 -176.5(2)
O1 C38 C39 O2 66.7(3)
N2 C10 C15 C18 -4.4(4)
C11 C10 C15 C18 179.1(3)
N2 C10 C15 C16 -123.8(3)
C11 C10 C15 C16 59.7(3)
N2 C10 C15 C17 113.3(3)
C11 C10 C15 C17 -63.2(3)
N2 C10 C11 C13 47.2(3)
C15 C10 C11 C13 -136.1(3)
N2 C10 C11 C12 -69.6(3)
C15 C10 C11 C12 107.1(3)
N2 C10 C11 C14 168.3(3)
C15 C10 C11 C14 -15.1(4)
C19 N3 Li1 N4 -162.3(2)
Fe1 N3 Li1 N4 15.93(14)
C19 N3 Li1 O1 83.3(3)
Fe1 N3 Li1 O1 -98.5(2)
C19 N3 Li1 Fe1 -178.2(3)
C28 N4 Li1 N3 161.7(2)
Fe1 N4 Li1 N3 -16.06(14)
C28 N4 Li1 O1 -72.1(3)
Fe1 N4 Li1 O1 110.17(18)
C28 N4 Li1 Fe1 177.7(3)
C37 O1 Li1 N3 103.5(3)
C38 O1 Li1 N3 -96.0(3)
C37 O1 Li1 N4 -3.8(3)
C38 O1 Li1 N4 156.6(2)
C37 O1 Li1 Fe1 47.5(3)
C38 O1 Li1 Fe1 -152.1(2)
N2 Fe1 Li1 N3 80.35(16)
N1 Fe1 Li1 N3 -95.44(13)
N4 Fe1 Li1 N3 158.38(19)
N2 Fe1 Li1 N4 -78.03(17)
N1 Fe1 Li1 N4 106.17(12)
N3 Fe1 Li1 N4 -158.38(19)
N2 Fe1 Li1 O1 -168.62(14)
N1 Fe1 Li1 O1 15.6(2)
N4 Fe1 Li1 O1 -90.6(2)
N3 Fe1 Li1 O1 111.0(2)
